data_4310872
loop_
_publ_author_name
'Richard D. Adams'
'Shaobin Miao'
'Mark D. Smith'
'Horatio Farach'
'Charles Edwin Webster'
'Josiah Manson'
'Michael B. Hall'

_publ_section_title
;
 Nickel-Manganese Sulfido Carbonyl Cluster Complexes. Synthesis,
 Structure, and Properties of the Unusual Paramagnetic Complexes
 Cp2Ni2Mn(CO)3(\m3-E)2, E = S, Se
;
_journal_name_full 'Inorganic Chemistry'
_journal_page_first 2515
_journal_page_last 2525
_journal_paper_doi 10.1021/ic0354419
_journal_volume 43
_journal_year 2004
_chemical_formula_sum 'C10 H9 Mn Ni O3 S2'
_chemical_formula_weight 354.94
_chemical_name_systematic
; 
 ? 
;
_space_group_IT_number 62
_symmetry_cell_setting orthorhombic
_symmetry_space_group_name_Hall '-P 2ac 2n'
_symmetry_space_group_name_H-M 'P n m a'
_atom_sites_solution_hydrogens geom
_atom_sites_solution_primary direct
_atom_sites_solution_secondary difmap
_audit_creation_method SHELXL-97
_cell_angle_alpha 90.00
_cell_angle_beta 90.00
_cell_angle_gamma 90.00
_cell_formula_units_Z 4
_cell_length_a 12.2308(10)
_cell_length_b 10.5483(10)
_cell_length_c 10.3020(10)
_cell_measurement_reflns_used 3958
_cell_measurement_temperature 293(2)
_cell_measurement_theta_max 28.20
_cell_measurement_theta_min 2.59
_cell_volume 1329.1(2)
_computing_cell_refinement 'SAINT+ NT V6.02a (Bruker, 1998)'
_computing_data_collection 'SMART NT V5.619 (Bruker, 2000)'
_computing_data_reduction 'SAINT+ NT V6.02a'
_computing_molecular_graphics 'SHELXTL V5.1 (Sheldrick, 1997)'
_computing_publication_material 'SHELXTL V5.1'
_computing_structure_refinement 'SHELXL-97 (Sheldrick, 1997)'
_computing_structure_solution 'SHELXS-97 (Sheldrick, 1990)'
_diffrn_ambient_temperature 293(2)
_diffrn_measured_fraction_theta_full 0.999
_diffrn_measured_fraction_theta_max 0.999
_diffrn_measurement_device_type 'Bruker SMART APEX CCD diffractometer'
_diffrn_measurement_method 'omega scans'
_diffrn_radiation_monochromator graphite
_diffrn_radiation_source 'fine-focus sealed tube'
_diffrn_radiation_type MoK\a
_diffrn_radiation_wavelength 0.71073
_diffrn_reflns_av_R_equivalents 0.0173
_diffrn_reflns_av_sigmaI/netI 0.0138
_diffrn_reflns_limit_h_max 8
_diffrn_reflns_limit_h_min -16
_diffrn_reflns_limit_k_max 14
_diffrn_reflns_limit_k_min -13
_diffrn_reflns_limit_l_max 13
_diffrn_reflns_limit_l_min -13
_diffrn_reflns_number 9719
_diffrn_reflns_theta_full 28.28
_diffrn_reflns_theta_max 28.28
_diffrn_reflns_theta_min 2.58
_diffrn_standards_decay_% <1%
_exptl_absorpt_coefficient_mu 2.670
_exptl_absorpt_correction_T_max 1.000
_exptl_absorpt_correction_T_min 0.897
_exptl_absorpt_correction_type multi-scan
_exptl_absorpt_process_details '(SADABS, Bruker, 1997)'
_exptl_crystal_colour darkred
_exptl_crystal_density_diffrn 1.774
_exptl_crystal_density_meas 0
_exptl_crystal_density_method 'not measured'
_exptl_crystal_description block
_exptl_crystal_F_000 712
_exptl_crystal_size_max 0.25
_exptl_crystal_size_mid 0.20
_exptl_crystal_size_min 0.10
_refine_diff_density_max 0.479
_refine_diff_density_min -0.355
_refine_diff_density_rms 0.065
_refine_ls_extinction_method none
_refine_ls_goodness_of_fit_ref 1.063
_refine_ls_hydrogen_treatment mixed
_refine_ls_matrix_type full
_refine_ls_number_parameters 85
_refine_ls_number_reflns 1740
_refine_ls_number_restraints 0
_refine_ls_restrained_S_all 1.063
_refine_ls_R_factor_all 0.0395
_refine_ls_R_factor_gt 0.0359
_refine_ls_shift/su_max 0.000
_refine_ls_shift/su_mean 0.000
_refine_ls_structure_factor_coef Fsqd
_refine_ls_weighting_details 'calc w=1/[\s^2^(Fo^2^)+(0.0307P)^2^+1.4460P] where P=(Fo^2^+2Fc^2^)/3'
_refine_ls_weighting_scheme calc
_refine_ls_wR_factor_gt 0.0820
_refine_ls_wR_factor_ref 0.0840
_reflns_number_gt 1567
_reflns_number_total 1740
_reflns_threshold_expression >2sigma(I)
_cod_data_source_file ic0354419si20031216_110748.cif
_cod_data_source_block pnma
_cod_depositor_comments
;
The following automatic conversions were performed:
'_symmetry_cell_setting' value 'Orthorhombic' changed to 'orthorhombic'
according to '/home/saulius/struct/CIF-dictionaries/cif_core.dic'
dictionary named 'cif_core.dic' version 2.4.1 from 2010-06-29.

Automatic conversion script
Id: cif_fix_enum 1527 2010-12-29 10:47:43Z saulius 
;
_cod_database_code 4310872

loop_
_symmetry_equiv_pos_as_xyz
'x, y, z'
'-x+1/2, -y, z+1/2'
'-x, y+1/2, -z'
'x+1/2, -y+1/2, -z+1/2'
'-x, -y, -z'
'x-1/2, y, -z-1/2'
'x, -y-1/2, z'
'-x-1/2, y-1/2, z-1/2'

loop_
_atom_site_label
_atom_site_type_symbol
_atom_site_fract_x
_atom_site_fract_y
_atom_site_fract_z
_atom_site_U_iso_or_equiv
_atom_site_adp_type
_atom_site_occupancy
_atom_site_symmetry_multiplicity
_atom_site_calc_flag
_atom_site_refinement_flags
_atom_site_disorder_assembly
_atom_site_disorder_group
Ni1 Ni 0.26334(4) 0.2500 -0.08796(4) 0.04249(14) Uani 1 2 d S . .
Mn1 Mn 0.25821(4) 0.2500 0.15133(5) 0.04524(16) Uani 1 2 d S . .
S1 S 0.16824(6) 0.11161(6) 0.02076(6) 0.04982(18) Uani 1 1 d . . .
O10 O 0.4211(2) 0.0557(3) 0.2155(3) 0.1001(9) Uani 1 1 d . . .
O11 O 0.1528(4) 0.2500 0.4067(4) 0.1261(19) Uani 1 2 d S . .
C1 C 0.4272(4) 0.2500 -0.1391(6) 0.136(4) Uani 1 2 d S . .
H1 H 0.4856 0.2500 -0.0813 0.163 Uiso 1 2 calc SR . .
C2 C 0.3702(4) 0.1448(4) -0.1956(4) 0.1070(17) Uani 1 1 d . . .
H2 H 0.3838 0.0597 -0.1781 0.128 Uiso 1 1 calc R . .
C3 C 0.2939(4) 0.1890(4) -0.2780(4) 0.0900(12) Uani 1 1 d . . .
H3 H 0.2478 0.1386 -0.3278 0.108 Uiso 1 1 calc R . .
C6 C 0.0332(2) 0.1790(3) -0.0083(3) 0.0701(9) Uani 1 1 d . . .
H6A H 0.0063 0.1491 -0.0915 0.084 Uiso 1 1 calc R . .
H6B H -0.0166 0.1491 0.0582 0.084 Uiso 1 1 calc R . .
C10 C 0.3564(3) 0.1300(3) 0.1919(3) 0.0625(7) Uani 1 1 d . . .
C11 C 0.1940(4) 0.2500 0.3078(4) 0.0731(13) Uani 1 2 d S . .

loop_
_atom_site_aniso_label
_atom_site_aniso_U_11
_atom_site_aniso_U_22
_atom_site_aniso_U_33
_atom_site_aniso_U_23
_atom_site_aniso_U_13
_atom_site_aniso_U_12
Ni1 0.0477(3) 0.0383(2) 0.0414(2) 0.000 0.00764(19) 0.000
Mn1 0.0450(3) 0.0505(3) 0.0403(3) 0.000 -0.0066(2) 0.000
S1 0.0570(4) 0.0439(3) 0.0485(3) 0.0060(3) -0.0046(3) -0.0110(3)
O10 0.0881(18) 0.0901(18) 0.122(2) 0.0122(17) -0.0241(17) 0.0313(16)
O11 0.120(4) 0.205(6) 0.053(2) 0.000 0.019(2) 0.000
C1 0.038(2) 0.312(13) 0.059(3) 0.000 0.010(2) 0.000
C2 0.118(3) 0.104(3) 0.099(3) 0.030(3) 0.065(3) 0.063(3)
C3 0.107(3) 0.097(3) 0.066(2) -0.0214(19) 0.033(2) -0.009(2)
C6 0.0469(15) 0.093(2) 0.0701(18) 0.0086(17) -0.0106(14) -0.0140(16)
C10 0.0587(16) 0.0644(18) 0.0643(17) 0.0052(15) -0.0120(14) 0.0039(15)
C11 0.068(3) 0.102(4) 0.049(2) 0.000 -0.005(2) 0.000

loop_
_atom_type_symbol
_atom_type_description
_atom_type_scat_dispersion_real
_atom_type_scat_dispersion_imag
_atom_type_scat_source
C C 0.0033 0.0016 'International Tables Vol C Tables 4.2.6.8 and 6.1.1.4'
H H 0.0000 0.0000 'International Tables Vol C Tables 4.2.6.8 and 6.1.1.4'
O O 0.0106 0.0060 'International Tables Vol C Tables 4.2.6.8 and 6.1.1.4'
S S 0.1246 0.1234 'International Tables Vol C Tables 4.2.6.8 and 6.1.1.4'
Mn Mn 0.3368 0.7283 'International Tables Vol C Tables 4.2.6.8 and 6.1.1.4'
Ni Ni 0.3393 1.1124 'International Tables Vol C Tables 4.2.6.8 and 6.1.1.4'

loop_
_geom_angle_atom_site_label_1
_geom_angle_atom_site_label_2
_geom_angle_atom_site_label_3
_geom_angle
_geom_angle_site_symmetry_1
_geom_angle_site_symmetry_3
_geom_angle_publ_flag
C2 Ni1 C2 65.8(3) 7_565 . ?
C2 Ni1 C1 40.79(17) 7_565 . ?
C2 Ni1 C1 40.79(17) . . ?
C2 Ni1 C3 37.91(16) 7_565 7_565 ?
C2 Ni1 C3 62.94(16) . 7_565 ?
C1 Ni1 C3 65.77(19) . 7_565 ?
C2 Ni1 C3 62.94(16) 7_565 . ?
C2 Ni1 C3 37.91(16) . . ?
C1 Ni1 C3 65.77(19) . . ?
C3 Ni1 C3 35.8(2) 7_565 . ?
C2 Ni1 S1 170.38(15) 7_565 . ?
C2 Ni1 S1 104.89(13) . . ?
C1 Ni1 S1 130.36(8) . . ?
C3 Ni1 S1 141.49(13) 7_565 . ?
C3 Ni1 S1 111.74(11) . . ?
C2 Ni1 S1 104.89(13) 7_565 7_565 ?
C2 Ni1 S1 170.38(15) . 7_565 ?
C1 Ni1 S1 130.36(8) . 7_565 ?
C3 Ni1 S1 111.74(11) 7_565 7_565 ?
C3 Ni1 S1 141.49(13) . 7_565 ?
S1 Ni1 S1 84.23(4) . 7_565 ?
C2 Ni1 Mn1 123.99(13) 7_565 . ?
C2 Ni1 Mn1 123.99(13) . . ?
C1 Ni1 Mn1 106.18(16) . . ?
C3 Ni1 Mn1 159.87(13) 7_565 . ?
C3 Ni1 Mn1 159.87(13) . . ?
S1 Ni1 Mn1 58.13(2) . . ?
S1 Ni1 Mn1 58.13(2) 7_565 . ?
C11 Mn1 C10 94.78(16) . 7_565 ?
C11 Mn1 C10 94.78(16) . . ?
C10 Mn1 C10 89.7(2) 7_565 . ?
C11 Mn1 S1 108.70(12) . . ?
C10 Mn1 S1 156.40(11) 7_565 . ?
C10 Mn1 S1 90.50(10) . . ?
C11 Mn1 S1 108.70(12) . 7_565 ?
C10 Mn1 S1 90.50(10) 7_565 7_565 ?
C10 Mn1 S1 156.40(11) . 7_565 ?
S1 Mn1 S1 80.06(4) . 7_565 ?
C11 Mn1 Ni1 155.50(16) . . ?
C10 Mn1 Ni1 102.47(11) 7_565 . ?
C10 Mn1 Ni1 102.47(11) . . ?
S1 Mn1 Ni1 54.54(2) . . ?
S1 Mn1 Ni1 54.54(2) 7_565 . ?
C6 S1 Ni1 97.93(11) . . ?
C6 S1 Mn1 106.61(12) . . ?
Ni1 S1 Mn1 67.33(3) . . ?
C2 C1 C2 101.4(5) . 7_565 ?
C2 C1 Ni1 68.5(2) . . ?
C2 C1 Ni1 68.5(2) 7_565 . ?
C3 C2 C1 109.0(4) . . ?
C3 C2 Ni1 73.1(2) . . ?
C1 C2 Ni1 70.8(3) . . ?
C3 C3 C2 110.3(3) 7_565 . ?
C3 C3 Ni1 72.10(11) 7_565 . ?
C2 C3 Ni1 68.9(2) . . ?
C6 C6 S1 112.96(11) 7_565 . ?
O10 C10 Mn1 177.9(3) . . ?
O11 C11 Mn1 179.6(5) . . ?

loop_
_geom_bond_atom_site_label_1
_geom_bond_atom_site_label_2
_geom_bond_distance
_geom_bond_site_symmetry_2
_geom_bond_publ_flag
Ni1 C2 2.042(3) 7_565 ?
Ni1 C2 2.042(3) . ?
Ni1 C1 2.073(5) . ?
Ni1 C3 2.094(3) 7_565 ?
Ni1 C3 2.094(3) . ?
Ni1 S1 2.1768(7) . ?
Ni1 S1 2.1768(7) 7_565 ?
Ni1 Mn1 2.4660(7) . ?
Mn1 C11 1.793(5) . ?
Mn1 C10 1.794(3) 7_565 ?
Mn1 C10 1.794(3) . ?
Mn1 S1 2.2696(8) . ?
Mn1 S1 2.2696(8) 7_565 ?
S1 C6 1.823(3) . ?
O10 C10 1.140(4) . ?
O11 C11 1.137(6) . ?
C1 C2 1.434(6) . ?
C1 C2 1.434(6) 7_565 ?
C2 C3 1.345(6) . ?
C3 C3 1.287(8) 7_565 ?
C6 C6 1.498(7) 7_565 ?
